data_7121489
loop_
_publ_author_name
'Ma\<skovi\'c, Jelena M'
'Hatzidimitriou, Antonios'
'Damjanovi\'c, Ana'
'Stanojkovi\'c, Tatjana P'
'Trifunovi\'c, Sre\'cko R'
'Geronikaki, Athina A.'
'Papagiannopoulou, Dionysia'

_publ_section_title
;
 Synthesis, characterization and biological evaluation of Pd(ii), Cu(ii),
 Re(i) and <sup>99m</sup>Tc(i) thiazole-based complexes.
;
_journal_issue 5
_journal_name_full MedChemComm
_journal_page_first 831
_journal_page_last 842
_journal_paper_doi 10.1039/c8md00067k
_journal_volume 9
_journal_year 2018
_chemical_formula_moiety 'C15 H14 N3 O6 Re1 S2'
_chemical_formula_sum 'C15 H14 N3 O6 Re S2'
_chemical_formula_weight 582.62
_space_group_IT_number 14
_space_group_name_Hall '-P 2ybc'
_space_group_name_H-M_alt 'P 1 21/c 1'
_symmetry_cell_setting monoclinic
_symmetry_Int_Tables_number 14
_symmetry_space_group_name_Hall '-P 2ybc'
_symmetry_space_group_name_H-M 'P 1 21/c 1'
_atom_sites_solution_hydrogens difmap
_atom_sites_solution_primary other
_audit_update_record
;
2018-01-31 deposited with the CCDC.
2018-04-12 downloaded from the CCDC.
;
_cell_angle_alpha 90
_cell_angle_beta 106.786(2)
_cell_angle_gamma 90
_cell_formula_units_Z 8
_cell_length_a 26.3056(13)
_cell_length_b 9.4798(4)
_cell_length_c 16.1346(6)
_cell_measurement_reflns_used 382
_cell_measurement_temperature 295
_cell_measurement_theta_max 20
_cell_measurement_theta_min 10
_cell_volume 3852.1(3)
_computing_cell_refinement 'Apex2 (Bruker AXS, 2006)'
_computing_data_collection 'Apex2 (Bruker AXS, 2006)'
_computing_data_reduction 'Apex2 (Bruker AXS, 2006)'
_computing_molecular_graphics 'CAMERON (Watkin et al., 1996)'
_computing_publication_material 'CRYSTALS (Betteridge et al., 2003)'
_computing_structure_refinement 'CRYSTALS (Betteridge et al., 2003)'
_computing_structure_solution 'Superflip (Palatinus & Chapuis, 2007)'
_diffrn_ambient_temperature 295
_diffrn_measured_fraction_theta_full 0.986
_diffrn_measured_fraction_theta_max 0.973
_diffrn_measurement_device Area
_diffrn_measurement_device_type 'Bruker Kappa Apex2'
_diffrn_measurement_method '\f & \w scans'
_diffrn_radiation_monochromator graphite
_diffrn_radiation_probe x-ray
_diffrn_radiation_type 'Mo K\a'
_diffrn_radiation_wavelength 0.71073
_diffrn_reflns_av_R_equivalents 0.021
_diffrn_reflns_limit_h_max 35
_diffrn_reflns_limit_h_min -35
_diffrn_reflns_limit_k_max 8
_diffrn_reflns_limit_k_min -12
_diffrn_reflns_limit_l_max 22
_diffrn_reflns_limit_l_min -21
_diffrn_reflns_number 38228
_diffrn_reflns_theta_full 25.237
_diffrn_reflns_theta_max 29.008
_diffrn_reflns_theta_min 0.808
_diffrn_standards_number 0
_exptl_absorpt_coefficient_mu 6.563
_exptl_absorpt_correction_T_max 0.35
_exptl_absorpt_correction_T_min 0.29
_exptl_absorpt_correction_type numerical
_exptl_absorpt_process_details
; 
 Analytical Absorption (De Meulenaer & Tompa, 1965) 
;
_exptl_crystal_colour colorless
_exptl_crystal_density_diffrn 2.009
_exptl_crystal_density_method 'not measured'
_exptl_crystal_description bar
_exptl_crystal_F_000 2240
_exptl_crystal_size_max 0.430
_exptl_crystal_size_mid 0.190
_exptl_crystal_size_min 0.160
_refine_diff_density_max 1.68
_refine_diff_density_min -2.74
_refine_ls_extinction_method None
_refine_ls_goodness_of_fit_ref 1.0000
_refine_ls_hydrogen_treatment constr
_refine_ls_matrix_type full
_refine_ls_number_parameters 487
_refine_ls_number_reflns 6648
_refine_ls_number_restraints 0
_refine_ls_R_factor_all 0.0741
_refine_ls_R_factor_gt 0.0362
_refine_ls_shift/su_max 0.0015482
_refine_ls_shift/su_mean 0.0000254
_refine_ls_structure_factor_coef Fsqd
_refine_ls_weighting_details
;
 Method, part 1, Chebychev polynomial, (Watkin, 1994, Prince, 1982) 
 [weight] = 1.0/[A~0~*T~0~(x)+A~1~*T~1~(x) ... +A~n-1~]*T~n-1~(x)] 
 where A~i~ are the Chebychev coefficients listed below and x= Fcalc/Fmax 
 Method = Robust Weighting (Prince, 1982) 
 W = [weight] * [1-(deltaF/6*sigmaF)^2^]^2^ 
 A~i~ are: 
 1.93 2.13 0.982 
;
_refine_ls_weighting_scheme calc
_refine_ls_wR_factor_all 0.0601
_refine_ls_wR_factor_gt 0.0538
_refine_ls_wR_factor_ref 0.0538
_reflns_limit_h_max 34
_reflns_limit_h_min -35
_reflns_limit_k_max 12
_reflns_limit_k_min 0
_reflns_limit_l_max 22
_reflns_limit_l_min 0
_reflns_number_gt 6648
_reflns_number_total 9952
_reflns_threshold_expression I>2.0\s(I)
_cod_data_source_file c8md00067k2.cif
_cod_data_source_block 1
_cod_depositor_comments
;
The following automatic conversions were performed:

'_atom_sites_solution_primary' value 'Other' changed to 'other'
according to
/home/data/users/saulius/crontab/automatic-downloads/rss-feeds/RSC/lib/dictionaries/cif_core.dic
dictionary named 'cif_core.dic' version 2.4.2 from 2011-04-26.

Automatic conversion script
Id: cif_fix_values 4973 2017-02-22 13:04:09Z antanas 

 Adding full bibliography for 7121489--7121490.cif.
;
_cod_original_sg_symbol_H-M 'P 21/c'
_cod_original_formula_sum 'C15 H14 N3 O6 Re1 S2'
_cod_database_code 7121489

loop_
_symmetry_equiv_pos_as_xyz
x,y,z
-x,-y,-z
-x,y+1/2,-z+1/2
x,-y+1/2,z+1/2

loop_
_atom_site_label
_atom_site_type_symbol
_atom_site_fract_x
_atom_site_fract_y
_atom_site_fract_z
_atom_site_U_iso_or_equiv
_atom_site_occupancy
_atom_site_adp_type
_atom_site_refinement_flags_posn
Re1 Re 0.126795(9) 0.09825(3) 0.633787(14) 0.0338 1.0000 Uani .
Re2 Re 0.377082(9) 0.60859(3) 0.522754(15) 0.0304 1.0000 Uani .
N1 N 0.20614(19) 0.0782(5) 0.7276(3) 0.0370 1.0000 Uani .
N2 N 0.11494(19) 0.2647(5) 0.7220(3) 0.0340 1.0000 Uani .
N3 N 0.29570(18) 0.5837(5) 0.5353(3) 0.0372 1.0000 Uani .
N4 N 0.38958(19) 0.7715(5) 0.6241(3) 0.0331 1.0000 Uani .
N5 N 0.2624(2) 0.2412(7) 0.4413(4) 0.0515 1.0000 Uani .
N6 N 0.2421(2) 0.7659(6) 0.2064(4) 0.0511 1.0000 Uani .
S1 S 0.17155(6) 0.29786(17) 0.58658(10) 0.0403 1.0000 Uani .
S2 S 0.10662(8) 0.4108(2) 0.85054(11) 0.0538 1.0000 Uani .
S3 S 0.33348(6) 0.81270(18) 0.43643(10) 0.0418 1.0000 Uani .
S4 S 0.40900(7) 0.91422(18) 0.76269(10) 0.0468 1.0000 Uani .
C1 C 0.1194(3) 0.0259(8) 0.8722(4) 0.0500 1.0000 Uani .
C2 C 0.1033(3) -0.0940(8) 0.9072(4) 0.0530 1.0000 Uani .
C3 C 0.0501(3) -0.1092(9) 0.9025(5) 0.0588 1.0000 Uani .
C4 C 0.0150(3) -0.0074(10) 0.8629(6) 0.0697 1.0000 Uani .
C5 C 0.0312(3) 0.1144(9) 0.8277(5) 0.0600 1.0000 Uani .
C6 C 0.0837(2) 0.1305(7) 0.8323(4) 0.0401 1.0000 Uani .
C7 C 0.1016(2) 0.2537(7) 0.7933(4) 0.0399 1.0000 Uani .
C8 C 0.1271(2) 0.3997(5) 0.7040(4) 0.0289 1.0000 Uani .
C9 C 0.1252(3) 0.4897(8) 0.7726(5) 0.0519 1.0000 Uani .
C10 C 0.1363(3) 0.4339(7) 0.6222(4) 0.0432 1.0000 Uani .
C11 C 0.2353(2) 0.2932(7) 0.6709(4) 0.0413 1.0000 Uani .
C12 C 0.2488(2) 0.1403(6) 0.6953(4) 0.0382 1.0000 Uani .
C13 C 0.0612(2) 0.1345(7) 0.5502(4) 0.0411 1.0000 Uani .
C14 C 0.0947(3) -0.0604(7) 0.6758(4) 0.0440 1.0000 Uani .
C15 C 0.1439(3) -0.0328(7) 0.5591(4) 0.0418 1.0000 Uani .
C16 C 0.2545(3) 0.6640(7) 0.4704(5) 0.0461 1.0000 Uani .
C17 C 0.2710(3) 0.8099(8) 0.4650(5) 0.0490 1.0000 Uani .
C18 C 0.3684(2) 0.9420(7) 0.5054(4) 0.0443 1.0000 Uani .
C19 C 0.3822(3) 0.9190(7) 0.5992(5) 0.0483 1.0000 Uani .
C20 C 0.3898(3) 1.0040(7) 0.6673(4) 0.0438 1.0000 Uani .
C21 C 0.4034(2) 0.7583(6) 0.7081(4) 0.0363 1.0000 Uani .
C22 C 0.4146(2) 0.6283(6) 0.7585(3) 0.0370 1.0000 Uani .
C23 C 0.3728(2) 0.5410(8) 0.7597(4) 0.0438 1.0000 Uani .
C24 C 0.3817(2) 0.4123(7) 0.8057(4) 0.0447 1.0000 Uani .
C25 C 0.4327(3) 0.3767(8) 0.8527(4) 0.0500 1.0000 Uani .
C26 C 0.4748(3) 0.4611(8) 0.8508(5) 0.0535 1.0000 Uani .
C27 C 0.4660(3) 0.5884(8) 0.8056(4) 0.0508 1.0000 Uani .
C28 C 0.4075(2) 0.4477(7) 0.5940(4) 0.0395 1.0000 Uani .
C29 C 0.3630(3) 0.4751(7) 0.4293(4) 0.0407 1.0000 Uani .
C30 C 0.4446(2) 0.6438(6) 0.5053(4) 0.0396 1.0000 Uani .
O1 O 0.02047(18) 0.1583(5) 0.4989(3) 0.0550 1.0000 Uani .
O2 O 0.07644(19) -0.1602(5) 0.6936(3) 0.0545 1.0000 Uani .
O3 O 0.15638(19) -0.1128(5) 0.5133(3) 0.0534 1.0000 Uani .
O4 O 0.42522(18) 0.3484(5) 0.6291(3) 0.0495 1.0000 Uani .
O5 O 0.35513(18) 0.3968(5) 0.3749(3) 0.0476 1.0000 Uani .
O6 O 0.48508(18) 0.6675(5) 0.4930(3) 0.0531 1.0000 Uani .
O7 O 0.23981(19) 0.3507(5) 0.4149(3) 0.0494 1.0000 Uani .
O8 O 0.2920(2) 0.2354(5) 0.5153(3) 0.0559 1.0000 Uani .
O9 O 0.2610(2) 0.1422(5) 0.3902(3) 0.0641 1.0000 Uani .
O10 O 0.20967(19) 0.7355(5) 0.2441(3) 0.0519 1.0000 Uani .
O11 O 0.27542(19) 0.6811(5) 0.1988(4) 0.0625 1.0000 Uani .
O12 O 0.24338(19) 0.8836(5) 0.1743(3) 0.0548 1.0000 Uani .
H122 H 0.2822 0.1340 0.7414 0.0461 1.0000 Uiso R
H121 H 0.2516 0.0879 0.6447 0.0459 1.0000 Uiso R
H111 H 0.2629 0.3328 0.6484 0.0501 1.0000 Uiso R
H112 H 0.2335 0.3463 0.7217 0.0497 1.0000 Uiso R
H31 H 0.2950 0.6075 0.5885 0.0558 1.0000 Uiso R
H32 H 0.2861 0.4927 0.5324 0.0560 1.0000 Uiso R
H91 H 0.1339 0.5848 0.7738 0.0621 1.0000 Uiso R
H51 H 0.0068 0.1832 0.8018 0.0720 1.0000 Uiso R
H41 H -0.0206 -0.0190 0.8592 0.0841 1.0000 Uiso R
H272 H 0.0382 -0.1880 0.9259 0.0699 1.0000 Uiso R
H21 H 0.1273 -0.1627 0.9336 0.0644 1.0000 Uiso R
H11 H 0.1548 0.0381 0.8753 0.0602 1.0000 Uiso R
H161 H 0.2483 0.6209 0.4135 0.0550 1.0000 Uiso R
H162 H 0.2220 0.6624 0.4880 0.0550 1.0000 Uiso R
H172 H 0.2438 0.8583 0.4197 0.0589 1.0000 Uiso R
H171 H 0.2753 0.8574 0.5204 0.0590 1.0000 Uiso R
H181 H 0.4007 0.9535 0.4913 0.0531 1.0000 Uiso R
H182 H 0.3489 1.0261 0.4924 0.0532 1.0000 Uiso R
H201 H 0.3849 1.1012 0.6628 0.0529 1.0000 Uiso R
H231 H 0.3389 0.5689 0.7301 0.0529 1.0000 Uiso R
H241 H 0.3533 0.3533 0.8048 0.0539 1.0000 Uiso R
H251 H 0.4385 0.2948 0.8854 0.0602 1.0000 Uiso R
H261 H 0.5087 0.4333 0.8800 0.0640 1.0000 Uiso R
H271 H 0.4946 0.6471 0.8071 0.0609 1.0000 Uiso R
H101 H 0.1566 0.5213 0.6288 0.0522 1.0000 Uiso R
H102 H 0.1024 0.4436 0.5792 0.0523 1.0000 Uiso R
H12 H 0.2134 -0.0118 0.7411 0.0549 1.0000 Uiso R
H273 H 0.2063 0.1184 0.7775 0.0551 1.0000 Uiso R

loop_
_atom_site_aniso_label
_atom_site_aniso_U_11
_atom_site_aniso_U_22
_atom_site_aniso_U_33
_atom_site_aniso_U_23
_atom_site_aniso_U_13
_atom_site_aniso_U_12
Re1 0.03527(12) 0.03128(12) 0.03281(12) -0.00144(11) 0.00674(9) -0.00015(11)
Re2 0.03241(11) 0.02734(11) 0.03250(11) -0.00113(10) 0.01121(9) 0.00092(10)
N1 0.042(3) 0.033(3) 0.038(2) 0.002(2) 0.013(2) 0.002(2)
N2 0.035(3) 0.028(2) 0.038(3) -0.001(2) 0.008(2) -0.001(2)
N3 0.037(2) 0.036(3) 0.040(2) 0.002(2) 0.013(2) 0.002(2)
N4 0.033(2) 0.031(2) 0.035(3) -0.002(2) 0.011(2) 0.000(2)
N5 0.054(4) 0.047(3) 0.053(4) 0.002(3) 0.014(3) 0.001(3)
N6 0.046(3) 0.040(3) 0.067(4) -0.005(3) 0.016(3) -0.004(3)
S1 0.0426(8) 0.0396(8) 0.0395(8) 0.0045(7) 0.0130(6) 0.0016(7)
S2 0.0727(11) 0.0494(10) 0.0437(8) -0.0106(8) 0.0240(8) 0.0025(9)
S3 0.0450(8) 0.0397(8) 0.0393(8) 0.0044(7) 0.0101(6) -0.0001(7)
S4 0.0599(10) 0.0401(9) 0.0426(8) -0.0068(7) 0.0180(7) -0.0026(8)
C1 0.046(4) 0.052(4) 0.052(4) 0.009(3) 0.016(3) 0.001(3)
C2 0.052(4) 0.048(4) 0.057(4) 0.015(4) 0.013(3) -0.003(3)
C3 0.050(4) 0.064(5) 0.064(4) 0.009(4) 0.017(3) -0.014(4)
C4 0.044(4) 0.080(6) 0.089(6) 0.011(5) 0.024(4) -0.011(4)
C5 0.038(3) 0.066(5) 0.076(5) 0.009(4) 0.017(3) 0.004(4)
C6 0.038(3) 0.047(4) 0.035(3) 0.001(3) 0.011(2) -0.003(3)
C7 0.036(3) 0.040(3) 0.042(3) 0.000(3) 0.010(3) 0.002(3)
C8 0.025(2) 0.0169(19) 0.044(3) 0.005(3) 0.008(2) -0.001(2)
C9 0.056(4) 0.040(4) 0.058(4) -0.016(3) 0.012(3) 0.000(3)
C10 0.051(4) 0.036(3) 0.040(3) 0.006(3) 0.010(3) 0.020(3)
C11 0.036(3) 0.039(3) 0.050(4) 0.006(3) 0.014(3) 0.001(3)
C12 0.035(3) 0.033(3) 0.045(3) 0.003(2) 0.007(3) 0.004(2)
C13 0.039(3) 0.044(4) 0.035(3) 0.000(3) 0.002(2) 0.003(3)
C14 0.045(4) 0.042(3) 0.041(3) -0.002(3) 0.006(3) -0.002(3)
C15 0.043(3) 0.043(3) 0.037(3) -0.006(3) 0.007(3) 0.004(3)
C16 0.043(4) 0.044(4) 0.052(4) 0.003(3) 0.015(3) 0.001(3)
C17 0.039(3) 0.047(4) 0.059(4) 0.009(3) 0.009(3) 0.004(3)
C18 0.030(3) 0.037(3) 0.063(4) 0.024(3) 0.009(3) 0.006(2)
C19 0.036(3) 0.037(4) 0.075(5) -0.009(3) 0.021(3) -0.014(3)
C20 0.052(4) 0.030(3) 0.052(4) -0.002(3) 0.019(3) -0.006(3)
C21 0.039(3) 0.034(3) 0.039(3) -0.003(2) 0.016(3) 0.002(2)
C22 0.045(3) 0.037(3) 0.028(3) 0.001(2) 0.010(2) 0.001(3)
C23 0.031(3) 0.059(4) 0.039(3) -0.001(3) 0.006(3) -0.003(3)
C24 0.039(3) 0.046(4) 0.047(3) 0.008(3) 0.010(3) 0.000(3)
C25 0.048(3) 0.055(4) 0.045(3) 0.010(3) 0.009(3) 0.005(3)
C26 0.040(3) 0.056(4) 0.061(4) 0.017(4) 0.008(3) 0.007(3)
C27 0.041(3) 0.057(4) 0.052(4) 0.011(3) 0.009(3) -0.005(3)
C28 0.038(3) 0.038(3) 0.043(3) -0.002(3) 0.014(3) 0.003(3)
C29 0.041(3) 0.043(4) 0.038(3) -0.005(3) 0.011(3) 0.002(3)
C30 0.042(3) 0.038(3) 0.040(3) -0.004(2) 0.014(3) -0.006(2)
O1 0.045(3) 0.062(3) 0.050(3) -0.003(2) 0.001(2) 0.006(2)
O2 0.058(3) 0.042(3) 0.064(3) 0.005(2) 0.017(2) -0.013(2)
O3 0.060(3) 0.050(3) 0.047(2) -0.011(2) 0.012(2) 0.005(3)
O4 0.050(3) 0.040(2) 0.057(3) 0.006(2) 0.013(2) 0.008(2)
O5 0.058(3) 0.038(2) 0.049(2) -0.013(2) 0.019(2) -0.006(2)
O6 0.044(3) 0.057(3) 0.062(3) -0.006(2) 0.021(2) -0.005(2)
O7 0.054(3) 0.042(2) 0.051(3) 0.008(2) 0.014(2) 0.012(2)
O8 0.058(3) 0.061(3) 0.043(3) 0.004(2) 0.006(2) 0.007(2)
O9 0.076(4) 0.046(3) 0.065(3) -0.009(2) 0.014(3) 0.003(3)
O10 0.056(3) 0.046(3) 0.061(3) -0.002(2) 0.030(2) -0.008(2)
O11 0.047(3) 0.044(3) 0.101(4) -0.002(3) 0.027(3) 0.004(2)
O12 0.053(3) 0.044(3) 0.072(3) 0.014(3) 0.025(2) 0.001(2)

loop_
_atom_type_symbol
_atom_type_scat_dispersion_real
_atom_type_scat_dispersion_imag
_atom_type_scat_Cromer_Mann_a1
_atom_type_scat_Cromer_Mann_b1
_atom_type_scat_Cromer_Mann_a2
_atom_type_scat_Cromer_Mann_b2
_atom_type_scat_Cromer_Mann_a3
_atom_type_scat_Cromer_Mann_b3
_atom_type_scat_Cromer_Mann_a4
_atom_type_scat_Cromer_Mann_b4
_atom_type_scat_Cromer_Mann_c
_atom_type_scat_source
C 0.0033 0.0016 2.3100 20.8439 1.0200 10.2075 1.5886 0.5687 0.8650 51.6512 0.2156 'International Tables Vol C 4.2.6.8 and 6.1.1.4'
H 0.0000 0.0000 0.4930 10.5109 0.3229 26.1257 0.1402 3.1424 0.0408 57.7998 0.0030 'International Tables Vol C 4.2.6.8 and 6.1.1.4'
N 0.0061 0.0033 12.2126 0.0057 3.1322 9.8933 2.0125 28.9975 1.1663 0.5826 -11.5290 'International Tables Vol C 4.2.6.8 and 6.1.1.4'
O 0.0106 0.0060 3.0485 13.2771 2.2868 5.7011 1.5463 0.3239 0.8670 32.9089 0.2508 'International Tables Vol C 4.2.6.8 and 6.1.1.4'
S 0.1246 0.1234 6.9053 1.4679 5.2034 22.2151 1.4379 0.2536 1.5863 56.1720 0.8669 'International Tables Vol C 4.2.6.8 and 6.1.1.4'
Re -1.0185 7.2310 28.7621 1.6719 15.7189 9.0923 14.5564 0.3505 5.4417 52.0861 10.4720 'International Tables Vol C 4.2.6.8 and 6.1.1.4'

loop_
_geom_angle_atom_site_label_1
_geom_angle_atom_site_label_2
_geom_angle_atom_site_label_3
_geom_angle
_geom_angle_publ_flag
N1 Re1 N2 84.33(18) yes
N1 Re1 S1 80.56(13) yes
N2 Re1 S1 79.57(13) yes
N1 Re1 C13 173.8(2) yes
N2 Re1 C13 93.4(2) yes
S1 Re1 C13 93.40(19) yes
N1 Re1 C14 96.6(2) yes
N2 Re1 C14 99.9(2) yes
S1 Re1 C14 177.13(19) yes
C13 Re1 C14 89.5(3) yes
N1 Re1 C15 91.6(2) yes
N2 Re1 C15 173.6(2) yes
S1 Re1 C15 94.9(2) yes
C13 Re1 C15 90.1(3) yes
C14 Re1 C15 85.4(3) yes
N3 Re2 N4 87.00(18) yes
N3 Re2 S3 80.30(13) yes
N4 Re2 S3 79.32(13) yes
N3 Re2 C28 96.1(2) yes
N4 Re2 C28 99.4(2) yes
S3 Re2 C28 176.21(19) yes
N3 Re2 C29 91.7(2) yes
N4 Re2 C29 176.2(2) yes
S3 Re2 C29 96.9(2) yes
C28 Re2 C29 84.3(3) yes
N3 Re2 C30 174.9(2) yes
N4 Re2 C30 92.4(2) yes
S3 Re2 C30 94.61(19) yes
C28 Re2 C30 89.0(3) yes
C29 Re2 C30 88.6(3) yes
Re1 N1 C12 112.7(3) yes
Re1 N1 H12 110.1 no
C12 N1 H12 109.7 no
Re1 N1 H273 109.9 no
C12 N1 H273 109.9 no
H12 N1 H273 104.2 no
Re1 N2 C7 129.6(4) yes
Re1 N2 C8 116.5(4) yes
C7 N2 C8 113.7(5) yes
Re2 N3 C16 114.1(4) yes
Re2 N3 H31 110.5 no
C16 N3 H31 109.6 no
Re2 N3 H32 111.2 no
C16 N3 H32 108.7 no
H31 N3 H32 102.1 no
Re2 N4 C19 119.3(4) yes
Re2 N4 C21 129.9(4) yes
C19 N4 C21 110.8(5) yes
O7 N5 O8 119.4(6) yes
O7 N5 O9 119.8(6) yes
O8 N5 O9 120.2(6) yes
O10 N6 O11 121.4(6) yes
O10 N6 O12 122.1(6) yes
O11 N6 O12 116.5(6) yes
Re1 S1 C10 96.7(2) yes
Re1 S1 C11 99.7(2) yes
C10 S1 C11 103.3(3) yes
C7 S2 C9 88.7(3) yes
Re2 S3 C17 98.7(2) yes
Re2 S3 C18 96.8(2) yes
C17 S3 C18 101.4(3) yes
C20 S4 C21 90.4(3) yes
C2 C1 C6 121.9(6) yes
C2 C1 H11 120.0 no
C6 C1 H11 118.1 no
C1 C2 C3 119.0(7) yes
C1 C2 H21 121.1 no
C3 C2 H21 119.9 no
C2 C3 C4 119.3(7) yes
C2 C3 H272 120.9 no
C4 C3 H272 119.8 no
C3 C4 C5 121.8(7) yes
C3 C4 H41 118.9 no
C5 C4 H41 119.3 no
C4 C5 C6 119.2(7) yes
C4 C5 H51 120.6 no
C6 C5 H51 120.2 no
C1 C6 C5 118.8(6) yes
C1 C6 C7 120.5(6) yes
C5 C6 C7 120.7(6) yes
C6 C7 S2 116.0(4) yes
C6 C7 N2 130.2(6) yes
S2 C7 N2 113.8(5) yes
N2 C8 C9 109.6(6) yes
N2 C8 C10 120.9(5) yes
C9 C8 C10 129.4(6) yes
C8 C9 S2 114.2(5) yes
C8 C9 H91 122.6 no
S2 C9 H91 123.2 no
C8 C10 S1 111.9(4) yes
C8 C10 H101 108.7 no
S1 C10 H101 109.3 no
C8 C10 H102 108.4 no
S1 C10 H102 107.3 no
H101 C10 H102 111.2 no
S1 C11 C12 108.2(4) yes
S1 C11 H111 109.6 no
C12 C11 H111 108.8 no
S1 C11 H112 110.8 no
C12 C11 H112 109.8 no
H111 C11 H112 109.7 no
C11 C12 N1 109.0(5) yes
C11 C12 H122 110.4 no
N1 C12 H122 108.3 no
C11 C12 H121 109.6 no
N1 C12 H121 109.8 no
H122 C12 H121 109.8 no
Re1 C13 O1 179.3(5) yes
Re1 C14 O2 173.4(6) yes
Re1 C15 O3 177.6(6) yes
N3 C16 C17 111.1(5) yes
N3 C16 H161 109.9 no
C17 C16 H161 108.2 no
N3 C16 H162 108.0 no
C17 C16 H162 109.5 no
H161 C16 H162 110.2 no
S3 C17 C16 109.4(5) yes
S3 C17 H172 108.8 no
C16 C17 H172 108.9 no
S3 C17 H171 110.3 no
C16 C17 H171 109.8 no
H172 C17 H171 109.6 no
S3 C18 C19 119.0(4) yes
S3 C18 H181 105.9 no
C19 C18 H181 107.0 no
S3 C18 H182 107.7 no
C19 C18 H182 108.3 no
H181 C18 H182 108.6 no
C18 C19 N4 113.7(6) yes
C18 C19 C20 134.1(6) yes
N4 C19 C20 112.2(7) yes
S4 C20 C19 112.2(5) yes
S4 C20 H201 124.3 no
C19 C20 H201 123.5 no
S4 C21 N4 114.2(5) yes
S4 C21 C22 118.0(4) yes
N4 C21 C22 127.7(5) yes
C21 C22 C23 118.7(6) yes
C21 C22 C27 122.6(6) yes
C23 C22 C27 118.6(6) yes
C22 C23 C24 120.9(6) yes
C22 C23 H231 118.5 no
C24 C23 H231 120.6 no
C23 C24 C25 119.2(6) yes
C23 C24 H241 120.0 no
C25 C24 H241 120.8 no
C24 C25 C26 120.5(6) yes
C24 C25 H251 119.4 no
C26 C25 H251 120.1 no
C25 C26 C27 120.2(6) yes
C25 C26 H261 119.4 no
C27 C26 H261 120.3 no
C22 C27 C26 120.4(6) yes
C22 C27 H271 120.0 no
C26 C27 H271 119.6 no
Re2 C28 O4 174.1(6) yes
Re2 C29 O5 179.5(6) yes
Re2 C30 O6 178.3(6) yes

loop_
_geom_bond_atom_site_label_1
_geom_bond_atom_site_label_2
_geom_bond_distance
_geom_bond_publ_flag
Re1 N1 2.204(5) yes
Re1 N2 2.206(5) yes
Re1 S1 2.4627(16) yes
Re1 C13 1.889(6) yes
Re1 C14 1.940(7) yes
Re1 C15 1.874(6) yes
Re2 N3 2.221(5) yes
Re2 N4 2.204(5) yes
Re2 S3 2.4650(16) yes
Re2 C28 1.938(6) yes
Re2 C29 1.921(6) yes
Re2 C30 1.908(6) yes
N1 C12 1.488(7) yes
N1 H12 0.888 no
N1 H273 0.890 no
N2 C7 1.300(8) yes
N2 C8 1.370(7) yes
N3 C16 1.482(8) yes
N3 H31 0.892 no
N3 H32 0.896 no
N4 C19 1.453(8) yes
N4 C21 1.303(7) yes
N5 O7 1.210(7) yes
N5 O8 1.223(7) yes
N5 O9 1.242(7) yes
N6 O10 1.216(7) yes
N6 O11 1.222(7) yes
N6 O12 1.235(7) yes
S1 C10 1.778(6) yes
S1 C11 1.830(6) yes
S2 C7 1.737(6) yes
S2 C9 1.654(8) yes
S3 C17 1.831(7) yes
S3 C18 1.730(7) yes
S4 C20 1.703(7) yes
S4 C21 1.705(6) yes
C1 C2 1.389(9) yes
C1 C6 1.390(9) yes
C1 H11 0.927 no
C2 C3 1.386(9) yes
C2 H21 0.923 no
C3 C4 1.361(11) yes
C3 H272 0.931 no
C4 C5 1.407(11) yes
C4 H41 0.927 no
C5 C6 1.369(8) yes
C5 H51 0.926 no
C6 C7 1.468(8) yes
C8 C9 1.410(9) yes
C8 C10 1.445(8) yes
C9 H91 0.929 no
C10 H101 0.975 no
C10 H102 0.962 no
C11 C12 1.517(8) yes
C11 H111 0.974 no
C11 H112 0.976 no
C12 H122 0.974 no
C12 H121 0.976 no
C13 O1 1.171(7) yes
C14 O2 1.135(7) yes
C15 O3 1.170(7) yes
C16 C17 1.460(9) yes
C16 H161 0.975 no
C16 H162 0.976 no
C17 H172 0.977 no
C17 H171 0.978 no
C18 C19 1.468(10) yes
C18 H181 0.948 no
C18 H182 0.938 no
C19 C20 1.330(9) yes
C20 H201 0.930 no
C21 C22 1.460(8) yes
C22 C23 1.380(8) yes
C22 C27 1.398(8) yes
C23 C24 1.413(9) yes
C23 H231 0.921 no
C24 C25 1.378(8) yes
C24 H241 0.931 no
C25 C26 1.372(9) yes
C25 H251 0.926 no
C26 C27 1.394(9) yes
C26 H261 0.920 no
C27 H271 0.930 no
C28 O4 1.128(7) yes
C29 O5 1.122(7) yes
C30 O6 1.158(7) yes

loop_
_geom_hbond_atom_site_label_D
_geom_hbond_atom_site_label_H
_geom_hbond_atom_site_label_A
_geom_hbond_site_symmetry_A
_geom_hbond_angle_DHA
_geom_hbond_distance_DH
_geom_hbond_distance_HA
_geom_hbond_distance_DA
_geom_hbond_publ_flag
C12 H122 O5 4_555 168.74(18) 0.974 2.454 3.415(10) yes
N3 H31 O12 4_565 143.35(18) 0.892 2.202 2.966(10) yes
N3 H32 O7 . 131.62(16) 0.896 2.357 3.028(10) yes
N3 H32 O8 . 158.95(17) 0.896 2.464 3.317(10) yes
C2 H21 O3 4_545 155.43(19) 0.923 2.489 3.350(10) yes
C1 H11 O7 4_555 156.9(2) 0.927 2.386 3.259(10) yes
C18 H182 O8 1_565 157.68(18) 0.938 2.577 3.463(10) yes
C23 H231 O12 4_565 168.31(19) 0.921 2.454 3.361(10) yes
C10 H101 O12 4_565 143.89(19) 0.975 2.365 3.205(10) yes
N1 H12 O10 4_555 163.2(2) 0.888 2.124 2.985(10) yes
N1 H12 O11 4_555 130.93(16) 0.888 2.519 3.173(10) yes
N1 H273 O7 4_555 151.91(18) 0.890 2.157 2.972(10) yes
